data_1573225
loop_
_publ_author_name
'Sumida, Akifumi'
'Saeki, Akinori'
'Matsuo, Kyohei'
'Naka, Kensuke'
'Imoto, Hiroaki'

_publ_section_title
;
 Dithienoarsinines: Stable and Planer \p-Extended Arsabenzenes
;
_journal_name_full 'Chemical Science'
_journal_paper_doi 10.1039/D4SC06590E
_journal_year 2024
_chemical_formula_moiety 'C17 H9 As S2'
_chemical_formula_sum 'C17 H9 As S2'
_chemical_formula_weight 352.28
_space_group_crystal_system monoclinic
_space_group_IT_number 15
_space_group_name_Hall '-C 2yc'
_space_group_name_H-M_alt 'C 1 2/c 1'
_atom_sites_solution_hydrogens geom
_atom_sites_solution_primary dual
_audit_creation_date 2023-05-23
_audit_creation_method
;
Olex2 1.5-ac5-024
(compiled 2022.04.12 svn.rca3783a0 for Rigaku Oxford Diffraction, GUI svn.r6498)
;
_audit_update_record
;
2024-09-20 deposited with the CCDC.	2024-11-18 downloaded from the CCDC.
;
_cell_angle_alpha 90
_cell_angle_beta 97.422(9)
_cell_angle_gamma 90
_cell_formula_units_Z 8
_cell_length_a 13.4892(12)
_cell_length_b 8.5408(7)
_cell_length_c 23.219(2)
_cell_measurement_reflns_used 1154
_cell_measurement_temperature 100
_cell_measurement_theta_max 28.0140
_cell_measurement_theta_min 2.8570
_cell_volume 2652.6(4)
_computing_cell_refinement 'CrysAlisPro 1.171.42.91a (Rigaku OD, 2023)'
_computing_data_collection 'CrysAlisPro 1.171.42.91a (Rigaku OD, 2023)'
_computing_data_reduction 'CrysAlisPro 1.171.42.91a (Rigaku OD, 2023)'
_computing_molecular_graphics 'Olex2 1.5-ac5-024 (Dolomanov et al., 2009)'
_computing_publication_material 'Olex2 1.5-ac5-024 (Dolomanov et al., 2009)'
_computing_structure_refinement 'SHELXL 2018/3 (Sheldrick, 2015)'
_computing_structure_solution 'SHELXT 2018/2 (Sheldrick, 2018)'
_diffrn_ambient_temperature 100
_diffrn_detector 'CCD plate'
_diffrn_measured_fraction_theta_full 0.999
_diffrn_measured_fraction_theta_max 0.997
_diffrn_measurement_details
;
List of Runs (angles in degrees, time in seconds):

  # Type    Start    End  Width  t~exp~   \w     \q     \k     \f   Frames
#--------------------------------------------------------------------------
  1  \w     16.00 105.00   1.00    4.00    --   30.00  54.00   0.00   89
  2  \w    -49.00 111.00   1.00    4.00    --   30.00  54.00 120.00  160
;
_diffrn_measurement_device 'two-circle diffractometer'
_diffrn_measurement_device_type 'XtaLAB Mini (JP)'
_diffrn_measurement_method '\w scans'
_diffrn_orient_matrix_type 'CrysAlisPro convention (1999,Acta A55,543-557)'
_diffrn_orient_matrix_UB_11 -0.0283140000
_diffrn_orient_matrix_UB_12 0.0515340000
_diffrn_orient_matrix_UB_13 -0.0196683000
_diffrn_orient_matrix_UB_21 -0.0331016000
_diffrn_orient_matrix_UB_22 0.0139534000
_diffrn_orient_matrix_UB_23 0.0207992000
_diffrn_orient_matrix_UB_31 0.0302511000
_diffrn_orient_matrix_UB_32 0.0635990000
_diffrn_orient_matrix_UB_33 0.0113946000
_diffrn_radiation_monochromator graphite
_diffrn_radiation_probe x-ray
_diffrn_radiation_type 'Mo K\a'
_diffrn_radiation_wavelength 0.71073
_diffrn_reflns_av_R_equivalents 0.0661
_diffrn_reflns_av_unetI/netI 0.1079
_diffrn_reflns_Laue_measured_fraction_full 0.999
_diffrn_reflns_Laue_measured_fraction_max 0.997
_diffrn_reflns_limit_h_max 16
_diffrn_reflns_limit_h_min -9
_diffrn_reflns_limit_k_max 10
_diffrn_reflns_limit_k_min -9
_diffrn_reflns_limit_l_max 27
_diffrn_reflns_limit_l_min -29
_diffrn_reflns_number 5607
_diffrn_reflns_point_group_measured_fraction_full 0.999
_diffrn_reflns_point_group_measured_fraction_max 0.997
_diffrn_reflns_theta_full 25.242
_diffrn_reflns_theta_max 26.370
_diffrn_reflns_theta_min 2.830
_diffrn_source 'fine-focus sealed X-ray tube'
_diffrn_source_type 'Rigaku (Mo) X-ray Source'
_exptl_absorpt_coefficient_mu 2.861
_exptl_absorpt_correction_T_max 0.966
_exptl_absorpt_correction_T_min 0.888
_exptl_absorpt_correction_type analytical
_exptl_absorpt_process_details
;
CrysAlisPro 1.171.42.91a (Rigaku Oxford Diffraction, 2023)
Analytical numeric absorption correction using a multifaceted crystal
model based on expressions derived by R.C. Clark & J.S. Reid.
(Clark, R. C. & Reid, J. S. (1995). Acta Cryst. A51, 887-897)
Empirical absorption correction using spherical harmonics,
implemented in SCALE3 ABSPACK scaling algorithm.
;
_exptl_crystal_colour red
_exptl_crystal_colour_primary red
_exptl_crystal_density_diffrn 1.764
_exptl_crystal_description plate
_exptl_crystal_F_000 1408
_exptl_crystal_size_max 0.514
_exptl_crystal_size_mid 0.392
_exptl_crystal_size_min 0.098
_refine_diff_density_max 0.729
_refine_diff_density_min -0.592
_refine_diff_density_rms 0.150
_refine_ls_extinction_method none
_refine_ls_goodness_of_fit_ref 0.993
_refine_ls_hydrogen_treatment constr
_refine_ls_matrix_type full
_refine_ls_number_parameters 181
_refine_ls_number_reflns 2691
_refine_ls_number_restraints 0
_refine_ls_restrained_S_all 0.993
_refine_ls_R_factor_all 0.0830
_refine_ls_R_factor_gt 0.0461
_refine_ls_shift/su_max 0.001
_refine_ls_shift/su_mean 0.000
_refine_ls_structure_factor_coef Fsqd
_refine_ls_weighting_details 'w=1/[\s^2^(Fo^2^)+(0.0192P)^2^] where P=(Fo^2^+2Fc^2^)/3'
_refine_ls_weighting_scheme calc
_refine_ls_wR_factor_gt 0.0847
_refine_ls_wR_factor_ref 0.1027
_reflns_Friedel_coverage 0.000
_reflns_number_gt 1868
_reflns_number_total 2691
_reflns_threshold_expression 'I > 2\s(I)'
_cod_data_source_file d4sc06590e2.cif
_cod_data_source_block 3c
_cod_database_code 1573225
_shelx_shelxl_version_number 2018/3
_chemical_oxdiff_formula C17H9S2As
_shelx_space_group_comment
;
The symmetry employed for this shelxl refinement is uniquely defined
by the following loop, which should always be used as a source of
symmetry information in preference to the above space-group names.
They are only intended as comments.
;
_shelx_estimated_absorpt_t_max 0.767
_shelx_estimated_absorpt_t_min 0.321
_olex2_refinement_description
;
1. Fixed Uiso
 At 1.2 times of:
  All C(H) groups
2.a Aromatic/amide H refined with riding coordinates:
 C3(H3), C13(H13), C16(H16), C14(H14), C11(H11), C10(H10), C15(H15), C8(H8),
 C9(H9)
;
_olex2_submission_special_instructions 'No special instructions were received'
_oxdiff_exptl_absorpt_empirical_details
;
Empirical correction (ABSPACK) includes:
- Absorption correction using spherical harmonics
- Frame scaling
;
_oxdiff_exptl_absorpt_empirical_full_max 1.162
_oxdiff_exptl_absorpt_empirical_full_min 0.854

loop_
_space_group_symop_operation_xyz
'x, y, z'
'-x, y, -z+1/2'
'x+1/2, y+1/2, z'
'-x+1/2, y+1/2, -z+1/2'
'-x, -y, -z'
'x, -y, z-1/2'
'-x+1/2, -y+1/2, -z'
'x+1/2, -y+1/2, z-1/2'

loop_
_atom_site_label
_atom_site_type_symbol
_atom_site_fract_x
_atom_site_fract_y
_atom_site_fract_z
_atom_site_U_iso_or_equiv
_atom_site_adp_type
_atom_site_occupancy
_atom_site_site_symmetry_order
_atom_site_calc_flag
_atom_site_refinement_flags_posn
_atom_site_refinement_flags_adp
_atom_site_refinement_flags_occupancy
_atom_site_disorder_assembly
_atom_site_disorder_group
As1 As 0.91844(4) 0.40625(6) 0.54168(2) 0.02022(17) Uani 1 1 d . . . . .
S1 S 0.93846(9) 0.55771(16) 0.66589(6) 0.0206(3) Uani 1 1 d . . . . .
S2 S 0.80121(9) 0.34997(16) 0.41723(6) 0.0221(3) Uani 1 1 d . . . . .
C12 C 0.6448(3) 0.5095(6) 0.4412(2) 0.0149(11) Uani 1 1 d . . . . .
C6 C 0.7641(3) 0.6953(6) 0.6456(2) 0.0155(11) Uani 1 1 d . . . . .
C2 C 0.7749(3) 0.6076(6) 0.5933(2) 0.0163(11) Uani 1 1 d . . . . .
C1 C 0.8688(3) 0.5279(6) 0.5975(2) 0.0167(11) Uani 1 1 d . . . . .
C3 C 0.7051(3) 0.6020(6) 0.5433(2) 0.0167(11) Uani 1 1 d . . . . .
H3 H 0.644353 0.658264 0.543259 0.020 Uiso 1 1 calc R U . . .
C5 C 0.8074(3) 0.4342(6) 0.4860(2) 0.0180(11) Uani 1 1 d . . . . .
C13 C 0.5479(3) 0.5703(6) 0.4323(2) 0.0192(12) Uani 1 1 d . . . . .
H13 H 0.522689 0.629431 0.461816 0.023 Uiso 1 1 calc R U . . .
C16 C 0.6202(4) 0.3924(6) 0.3438(2) 0.0214(12) Uani 1 1 d . . . . .
H16 H 0.644915 0.333356 0.314048 0.026 Uiso 1 1 calc R U . . .
C14 C 0.4891(4) 0.5433(6) 0.3798(2) 0.0198(12) Uani 1 1 d . . . . .
H14 H 0.423715 0.586560 0.373292 0.024 Uiso 1 1 calc R U . . .
C4 C 0.7193(3) 0.5189(6) 0.4935(2) 0.0165(11) Uani 1 1 d . . . . .
C17 C 0.6791(3) 0.4208(6) 0.3967(2) 0.0179(11) Uani 1 1 d . . . . .
C7 C 0.8467(3) 0.6807(6) 0.6887(2) 0.0152(11) Uani 1 1 d . . . . .
C11 C 0.6828(3) 0.7871(6) 0.6578(2) 0.0158(11) Uani 1 1 d . . . . .
H11 H 0.625344 0.797106 0.629729 0.019 Uiso 1 1 calc R U . . .
C10 C 0.6867(3) 0.8623(6) 0.7104(2) 0.0205(12) Uani 1 1 d . . . . .
H10 H 0.631784 0.924729 0.718359 0.025 Uiso 1 1 calc R U . . .
C15 C 0.5237(3) 0.4539(6) 0.3362(2) 0.0210(12) Uani 1 1 d . . . . .
H15 H 0.481105 0.434712 0.301068 0.025 Uiso 1 1 calc R U . . .
C8 C 0.8511(3) 0.7570(6) 0.7417(2) 0.0201(12) Uani 1 1 d . . . . .
H8 H 0.908111 0.747238 0.770157 0.024 Uiso 1 1 calc R U . . .
C9 C 0.7700(3) 0.8481(6) 0.7521(2) 0.0218(12) Uani 1 1 d . . . . .
H9 H 0.771422 0.901286 0.788149 0.026 Uiso 1 1 calc R U . . .

loop_
_atom_site_aniso_label
_atom_site_aniso_U_11
_atom_site_aniso_U_22
_atom_site_aniso_U_33
_atom_site_aniso_U_23
_atom_site_aniso_U_13
_atom_site_aniso_U_12
As1 0.0197(3) 0.0132(3) 0.0285(3) 0.0025(2) 0.0058(2) 0.0039(2)
S1 0.0169(7) 0.0140(8) 0.0293(8) -0.0004(6) -0.0026(5) 0.0029(5)
S2 0.0266(7) 0.0159(8) 0.0249(7) 0.0010(6) 0.0082(6) 0.0051(6)
C12 0.020(3) 0.007(3) 0.018(3) 0.003(2) 0.004(2) -0.002(2)
C6 0.015(3) 0.009(3) 0.023(3) 0.003(2) 0.002(2) -0.0021(19)
C2 0.018(3) 0.006(3) 0.025(3) 0.003(2) 0.005(2) -0.003(2)
C1 0.016(3) 0.008(3) 0.026(3) 0.002(2) 0.003(2) -0.001(2)
C3 0.017(3) 0.007(3) 0.026(3) 0.000(2) 0.001(2) 0.001(2)
C5 0.024(3) 0.003(3) 0.028(3) 0.000(2) 0.007(2) -0.004(2)
C13 0.025(3) 0.009(3) 0.025(3) 0.001(2) 0.006(2) 0.000(2)
C16 0.036(3) 0.009(3) 0.021(3) 0.002(2) 0.010(2) 0.001(2)
C14 0.021(3) 0.015(3) 0.024(3) -0.001(2) 0.005(2) -0.001(2)
C4 0.020(3) 0.008(3) 0.021(3) 0.007(2) 0.002(2) -0.002(2)
C17 0.025(3) 0.008(3) 0.021(3) 0.003(2) 0.003(2) 0.000(2)
C7 0.018(3) 0.006(3) 0.022(3) 0.004(2) 0.006(2) 0.002(2)
C11 0.016(3) 0.010(3) 0.022(3) 0.002(2) 0.004(2) 0.002(2)
C10 0.024(3) 0.009(3) 0.029(3) 0.004(2) 0.002(2) 0.001(2)
C15 0.022(3) 0.018(3) 0.021(3) 0.003(2) -0.003(2) -0.004(2)
C8 0.016(3) 0.015(3) 0.028(3) 0.001(2) -0.004(2) -0.001(2)
C9 0.030(3) 0.013(3) 0.022(3) 0.000(2) 0.003(2) -0.001(2)

loop_
_atom_type_symbol
_atom_type_description
_atom_type_scat_dispersion_real
_atom_type_scat_dispersion_imag
_atom_type_scat_source
C C 0.0033 0.0016 'International Tables Vol C Tables 4.2.6.8 and 6.1.1.4'
H H 0.0000 0.0000 'International Tables Vol C Tables 4.2.6.8 and 6.1.1.4'
As As 0.0499 2.0058 'International Tables Vol C Tables 4.2.6.8 and 6.1.1.4'
S S 0.1246 0.1234 'International Tables Vol C Tables 4.2.6.8 and 6.1.1.4'

loop_
_exptl_crystal_face_index_h
_exptl_crystal_face_index_k
_exptl_crystal_face_index_l
_exptl_crystal_face_perp_dist
1 2 2 0.1454
-1 -2 -2 0.1928
0 0 1 0.0248
0 0 -1 0.0732
-2 -2 1 0.1718
1 0 0 0.1870
-1 0 0 0.2150
1 -1 -1 0.2286
-1 1 1 0.2388

loop_
_geom_angle_atom_site_label_1
_geom_angle_atom_site_label_2
_geom_angle_atom_site_label_3
_geom_angle
_geom_angle_site_symmetry_1
_geom_angle_site_symmetry_3
_geom_angle_publ_flag
C1 As1 C5 94.8(2) . . ?
C7 S1 C1 92.5(2) . . ?
C5 S2 C17 92.2(2) . . ?
C13 C12 C4 128.9(5) . . ?
C13 C12 C17 118.7(4) . . ?
C17 C12 C4 112.4(4) . . ?
C7 C6 C2 113.2(4) . . ?
C7 C6 C11 118.4(5) . . ?
C11 C6 C2 128.4(4) . . ?
C1 C2 C6 111.9(4) . . ?
C3 C2 C6 125.8(4) . . ?
C3 C2 C1 122.3(5) . . ?
S1 C1 As1 120.9(3) . . ?
C2 C1 As1 128.1(4) . . ?
C2 C1 S1 111.0(4) . . ?
C4 C3 C2 123.9(4) . . ?
S2 C5 As1 121.5(3) . . ?
C4 C5 As1 126.1(4) . . ?
C4 C5 S2 112.4(4) . . ?
C14 C13 C12 119.2(5) . . ?
C15 C16 C17 117.6(5) . . ?
C13 C14 C15 121.4(5) . . ?
C3 C4 C12 124.0(4) . . ?
C3 C4 C5 124.7(4) . . ?
C5 C4 C12 111.3(5) . . ?
C12 C17 S2 111.7(4) . . ?
C16 C17 S2 125.8(4) . . ?
C16 C17 C12 122.4(4) . . ?
C6 C7 S1 111.4(4) . . ?
C8 C7 S1 126.7(4) . . ?
C8 C7 C6 122.0(4) . . ?
C10 C11 C6 119.9(4) . . ?
C11 C10 C9 120.8(5) . . ?
C16 C15 C14 120.6(5) . . ?
C7 C8 C9 118.2(4) . . ?
C8 C9 C10 120.8(5) . . ?

loop_
_geom_bond_atom_site_label_1
_geom_bond_atom_site_label_2
_geom_bond_distance
_geom_bond_site_symmetry_2
_geom_bond_publ_flag
As1 C1 1.853(5) . ?
As1 C5 1.864(5) . ?
S1 C1 1.757(5) . ?
S1 C7 1.756(5) . ?
S2 C5 1.743(5) . ?
S2 C17 1.761(5) . ?
C12 C13 1.397(6) . ?
C12 C4 1.474(6) . ?
C12 C17 1.408(7) . ?
C6 C2 1.449(7) . ?
C6 C7 1.403(6) . ?
C6 C11 1.405(6) . ?
C2 C1 1.430(6) . ?
C2 C3 1.399(6) . ?
C3 C4 1.390(7) . ?
C5 C4 1.421(6) . ?
C13 C14 1.385(7) . ?
C16 C17 1.395(7) . ?
C16 C15 1.393(7) . ?
C14 C15 1.395(7) . ?
C7 C8 1.388(7) . ?
C11 C10 1.375(7) . ?
C10 C9 1.391(6) . ?
C8 C9 1.389(7) . ?

loop_
_exptl_oxdiff_crystal_face_indexfrac_h
_exptl_oxdiff_crystal_face_indexfrac_k
_exptl_oxdiff_crystal_face_indexfrac_l
_exptl_oxdiff_crystal_face_x
_exptl_oxdiff_crystal_face_y
_exptl_oxdiff_crystal_face_z
1.0022 2.0035 1.9990 0.0356 0.0364 0.1805
-1.0022 -2.0035 -1.9990 -0.0356 -0.0364 -0.1805
-0.0026 0.0003 1.0023 -0.0196 0.0209 0.0114
0.0026 -0.0003 -1.0023 0.0196 -0.0209 -0.0114
-2.0106 -2.0023 1.0037 -0.0660 0.0595 -0.1767
1.0006 -0.0002 0.0041 -0.0284 -0.0330 0.0303
-1.0006 0.0002 -0.0041 0.0284 0.0330 -0.0303
0.9999 -1.0020 -0.9934 -0.0604 -0.0677 -0.0448
-0.9999 1.0020 0.9934 0.0604 0.0677 0.0448
